data_4336463
loop_
_publ_author_name
'Miguel A. Esteruelas'
'Montserrat Oliv\'an'
'Andrea V\'elez'

_publ_contact_author
;
  Dr. Montserrat Oliv\'an
  Departamento de Qu\'imica Inorg\'anica - ISQCH
  Universidad de Zaragoza - CSIC
  50009 Zaragoza, Spain
;
_publ_contact_author_email molivan@unizar.es
_publ_section_title
;
 POP-Pincer Silyl Complexes of Group 9: Rhodium versus Iridium
;
_journal_name_full 'Inorganic Chemistry'
_journal_page_first 12108
_journal_page_last 12119
_journal_paper_doi 10.1021/ic401931y
_journal_volume 52
_journal_year 2013
_chemical_formula_sum 'C40.25 H55 Cl Ir O P2 Si'
_chemical_formula_weight 872.52
_chemical_name_systematic
; 
 ? 
;
_space_group_IT_number 15
_symmetry_cell_setting monoclinic
_symmetry_space_group_name_Hall '-C 2yc'
_symmetry_space_group_name_H-M 'C 1 2/c 1'
_atom_sites_solution_hydrogens geom
_atom_sites_solution_primary direct
_atom_sites_solution_secondary difmap
_audit_creation_method SHELXL-97
_cell_angle_alpha 90.00
_cell_angle_beta 122.110(2)
_cell_angle_gamma 90.00
_cell_formula_units_Z 8
_cell_length_a 23.228(3)
_cell_length_b 23.110(3)
_cell_length_c 17.543(2)
_cell_measurement_reflns_used 9971
_cell_measurement_temperature 100(2)
_cell_measurement_theta_max 28
_cell_measurement_theta_min 2
_cell_volume 7976.5(17)
_computing_cell_refinement 'SAINT+ v. 7.56a (Bruker AXS, 2008)'
_computing_data_collection 'apex2 v. 7.0 (Bruker AXS, 2009)'
_computing_data_reduction 'SAINT+ v. 7.56a (Bruker AXS, 2008)'
_computing_molecular_graphics 'XP, SHELXTL v. 6.14 (Bruker, 2000)'
_computing_publication_material 'XCIF, SHELXTL v. 6.14 (Bruker, 2000)'
_computing_structure_refinement 'SHELXL-97 (Sheldrick, 1997)'
_computing_structure_solution 'SHELXS-97 (Sheldrick, 1990)'
_diffrn_ambient_temperature 100(2)
_diffrn_detector_area_resol_mean 8.33
_diffrn_measured_fraction_theta_full 0.999
_diffrn_measured_fraction_theta_max 0.929
_diffrn_measurement_device_type 'Bruker APEX DUO system'
_diffrn_measurement_method '\w rotations with narrow frames'
_diffrn_radiation_monochromator graphite
_diffrn_radiation_source 'fine-focus sealed tube'
_diffrn_radiation_type MoK\a
_diffrn_radiation_wavelength 0.71073
_diffrn_reflns_av_R_equivalents 0.0488
_diffrn_reflns_av_sigmaI/netI 0.0557
_diffrn_reflns_limit_h_max 28
_diffrn_reflns_limit_h_min -31
_diffrn_reflns_limit_k_max 31
_diffrn_reflns_limit_k_min -31
_diffrn_reflns_limit_l_max 23
_diffrn_reflns_limit_l_min -24
_diffrn_reflns_number 43448
_diffrn_reflns_theta_full 27.50
_diffrn_reflns_theta_max 29.63
_diffrn_reflns_theta_min 1.36
_diffrn_standards_decay_% 0
_exptl_absorpt_coefficient_mu 3.554
_exptl_absorpt_correction_T_max 0.704
_exptl_absorpt_correction_T_min 0.487
_exptl_absorpt_correction_type multi-scan
_exptl_absorpt_process_details
;
Absorption correction performed with SADABS program. This is based on the
method of Blessing: Blessing, R. H., Acta Crystallogr., Sect. A 1995, 51, 33.

SADABS: Area-Detector Absorption Correction. Bruker-AXS 
within SAINT+ package, v. 6.1 (2000).
;
_exptl_crystal_colour colorless
_exptl_crystal_density_diffrn 1.453
_exptl_crystal_description 'irregular block'
_exptl_crystal_F_000 3540
_exptl_crystal_size_max 0.16
_exptl_crystal_size_mid 0.14
_exptl_crystal_size_min 0.10
_refine_diff_density_max 2.390
_refine_diff_density_min -1.020
_refine_diff_density_rms 0.127
_refine_ls_extinction_method none
_refine_ls_goodness_of_fit_ref 0.941
_refine_ls_hydrogen_treatment mixed
_refine_ls_matrix_type full
_refine_ls_number_parameters 435
_refine_ls_number_reflns 10458
_refine_ls_number_restraints 5
_refine_ls_restrained_S_all 0.946
_refine_ls_R_factor_all 0.0547
_refine_ls_R_factor_gt 0.0323
_refine_ls_shift/su_max 0.029
_refine_ls_shift/su_mean 0.000
_refine_ls_structure_factor_coef Fsqd
_refine_ls_weighting_details 'calc w=1/[\s^2^(Fo^2^)+(0.0419P)^2^+0.0000P] where P=(Fo^2^+2Fc^2^)/3'
_refine_ls_weighting_scheme calc
_refine_ls_wR_factor_gt 0.0753
_refine_ls_wR_factor_ref 0.0804
_reflns_number_gt 7537
_reflns_number_total 10458
_reflns_threshold_expression >2sigma(I)
_cod_data_source_file ic401931y_si_001_4.cif
_cod_data_source_block enriquen45c
_cod_original_cell_volume 7976.6(16)
_cod_database_code 4336463

loop_
_symmetry_equiv_pos_as_xyz
'x, y, z'
'-x, y, -z+1/2'
'x+1/2, y+1/2, z'
'-x+1/2, y+1/2, -z+1/2'
'-x, -y, -z'
'x, -y, z-1/2'
'-x+1/2, -y+1/2, -z'
'x+1/2, -y+1/2, z-1/2'

loop_
_atom_site_label
_atom_site_type_symbol
_atom_site_fract_x
_atom_site_fract_y
_atom_site_fract_z
_atom_site_U_iso_or_equiv
_atom_site_adp_type
_atom_site_occupancy
_atom_site_symmetry_multiplicity
_atom_site_calc_flag
_atom_site_refinement_flags
Ir Ir 0.155880(7) 0.701641(6) 0.642939(10) 0.02249(5) Uani 1 1 d D
H01 H 0.0948(19) 0.694(2) 0.654(4) 0.08(2) Uiso 1 1 d D
H02 H 0.211(2) 0.714(2) 0.621(4) 0.09(2) Uiso 1 1 d D
Cl Cl 0.30969(5) 0.78549(5) 0.80669(8) 0.0386(3) Uani 1 1 d .
P1 P 0.06612(5) 0.73371(4) 0.50913(7) 0.0227(2) Uani 1 1 d .
P2 P 0.22155(5) 0.64016(5) 0.75818(7) 0.0284(2) Uani 1 1 d .
Si Si 0.20196(5) 0.78720(4) 0.71145(7) 0.0254(2) Uani 1 1 d .
O O 0.12552(13) 0.61469(11) 0.56347(18) 0.0274(6) Uani 1 1 d .
C34 C 0.2018(2) 0.84568(17) 0.6354(3) 0.0282(9) Uani 1 1 d .
C35 C 0.2408(2) 0.83750(18) 0.5966(3) 0.0339(9) Uani 1 1 d .
H35 H 0.2700 0.8049 0.6136 0.041 Uiso 1 1 calc R
C36 C 0.2373(2) 0.87617(19) 0.5340(3) 0.0416(11) Uani 1 1 d .
H36 H 0.2639 0.8701 0.5082 0.050 Uiso 1 1 calc R
C37 C 0.1948(3) 0.9238(2) 0.5093(3) 0.0469(12) Uani 1 1 d .
H37 H 0.1918 0.9501 0.4657 0.056 Uiso 1 1 calc R
C38 C 0.1570(2) 0.93353(18) 0.5471(3) 0.0406(11) Uani 1 1 d .
H38 H 0.1283 0.9665 0.5300 0.049 Uiso 1 1 calc R
C39 C 0.1610(2) 0.89485(18) 0.6106(3) 0.0333(9) Uani 1 1 d .
H39 H 0.1354 0.9021 0.6375 0.040 Uiso 1 1 calc R
C28 C 0.17250(19) 0.82469(17) 0.7813(3) 0.0270(8) Uani 1 1 d .
C33 C 0.2035(2) 0.87553(19) 0.8275(3) 0.0385(10) Uani 1 1 d .
H33 H 0.2410 0.8906 0.8261 0.046 Uiso 1 1 calc R
C32 C 0.1803(2) 0.9050(2) 0.8761(3) 0.0433(11) Uani 1 1 d .
H32 H 0.2021 0.9397 0.9069 0.052 Uiso 1 1 calc R
C31 C 0.1266(2) 0.8842(2) 0.8796(3) 0.0431(11) Uani 1 1 d .
H31 H 0.1112 0.9041 0.9129 0.052 Uiso 1 1 calc R
C30 C 0.0952(2) 0.8341(2) 0.8342(3) 0.0395(11) Uani 1 1 d .
H30 H 0.0576 0.8196 0.8358 0.047 Uiso 1 1 calc R
C29 C 0.1178(2) 0.80438(18) 0.7862(3) 0.0325(9) Uani 1 1 d .
H29 H 0.0956 0.7696 0.7560 0.039 Uiso 1 1 calc R
C12 C 0.06661(18) 0.61418(16) 0.4765(3) 0.0249(8) Uani 1 1 d .
C7 C 0.03345(18) 0.66633(16) 0.4424(3) 0.0239(8) Uani 1 1 d .
C8 C -0.02438(19) 0.66671(18) 0.3567(3) 0.0308(9) Uani 1 1 d .
H8 H -0.0483 0.7019 0.3323 0.037 Uiso 1 1 calc R
C9 C -0.0476(2) 0.61680(19) 0.3066(3) 0.0372(10) Uani 1 1 d .
H9 H -0.0873 0.6177 0.2478 0.045 Uiso 1 1 calc R
C10 C -0.0129(2) 0.5651(2) 0.3421(3) 0.0382(10) Uani 1 1 d .
H10 H -0.0293 0.5307 0.3072 0.046 Uiso 1 1 calc R
C11 C 0.04556(19) 0.56286(17) 0.4282(3) 0.0295(9) Uani 1 1 d .
C13 C 0.0871(2) 0.50793(17) 0.4671(3) 0.0322(9) Uani 1 1 d .
C14 C 0.1430(2) 0.5085(2) 0.4449(3) 0.0431(11) Uani 1 1 d .
H14A H 0.1710 0.5433 0.4706 0.065 Uiso 1 1 calc R
H14B H 0.1219 0.5086 0.3795 0.065 Uiso 1 1 calc R
H14C H 0.1716 0.4740 0.4706 0.065 Uiso 1 1 calc R
C15 C 0.0440(2) 0.45327(18) 0.4284(4) 0.0440(12) Uani 1 1 d .
H15A H 0.0732 0.4191 0.4541 0.066 Uiso 1 1 calc R
H15B H 0.0224 0.4530 0.3628 0.066 Uiso 1 1 calc R
H15C H 0.0090 0.4527 0.4433 0.066 Uiso 1 1 calc R
C16 C 0.1227(2) 0.51031(17) 0.5701(3) 0.0324(9) Uani 1 1 d .
C21 C 0.14453(19) 0.56357(17) 0.6145(3) 0.0280(9) Uani 1 1 d .
C20 C 0.1856(2) 0.56963(17) 0.7072(3) 0.0300(9) Uani 1 1 d .
C19 C 0.2019(2) 0.51907(19) 0.7574(3) 0.0384(10) Uani 1 1 d .
H19 H 0.2295 0.5211 0.8211 0.046 Uiso 1 1 calc R
C18 C 0.1786(2) 0.46531(19) 0.7161(4) 0.0419(11) Uani 1 1 d .
H18 H 0.1890 0.4314 0.7517 0.050 Uiso 1 1 calc R
C17 C 0.1406(2) 0.46150(19) 0.6243(3) 0.0394(11) Uani 1 1 d .
H17 H 0.1260 0.4245 0.5969 0.047 Uiso 1 1 calc R
C4 C 0.0814(2) 0.78233(17) 0.4375(3) 0.0290(9) Uani 1 1 d .
H4 H 0.1111 0.8141 0.4782 0.035 Uiso 1 1 calc R
C6 C 0.0192(2) 0.8127(2) 0.3587(3) 0.0416(11) Uani 1 1 d .
H6A H 0.0344 0.8414 0.3320 0.062 Uiso 1 1 calc R
H6B H -0.0067 0.8321 0.3809 0.062 Uiso 1 1 calc R
H6C H -0.0097 0.7840 0.3132 0.062 Uiso 1 1 calc R
C5 C 0.1235(2) 0.75127(19) 0.4060(3) 0.0385(10) Uani 1 1 d .
H5A H 0.0960 0.7209 0.3629 0.058 Uiso 1 1 calc R
H5B H 0.1638 0.7339 0.4579 0.058 Uiso 1 1 calc R
H5C H 0.1377 0.7792 0.3770 0.058 Uiso 1 1 calc R
C1 C -0.01188(19) 0.76291(18) 0.4997(3) 0.0292(9) Uani 1 1 d .
H1 H -0.0469 0.7681 0.4343 0.035 Uiso 1 1 calc R
C2 C -0.0409(2) 0.72124(19) 0.5387(3) 0.0374(10) Uani 1 1 d .
H2A H -0.0081 0.7165 0.6033 0.056 Uiso 1 1 calc R
H2B H -0.0496 0.6836 0.5087 0.056 Uiso 1 1 calc R
H2C H -0.0835 0.7369 0.5289 0.056 Uiso 1 1 calc R
C3 C 0.0028(2) 0.82285(18) 0.5448(3) 0.0347(10) Uani 1 1 d .
H3A H -0.0398 0.8402 0.5325 0.052 Uiso 1 1 calc R
H3B H 0.0235 0.8478 0.5207 0.052 Uiso 1 1 calc R
H3C H 0.0341 0.8186 0.6100 0.052 Uiso 1 1 calc R
C25 C 0.2201(2) 0.6391(2) 0.8625(3) 0.0390(10) Uani 1 1 d .
H25 H 0.2454 0.6038 0.8973 0.047 Uiso 1 1 calc R
C26 C 0.1480(3) 0.6347(2) 0.8430(4) 0.0521(13) Uani 1 1 d .
H26A H 0.1497 0.6307 0.8997 0.078 Uiso 1 1 calc R
H26B H 0.1254 0.6009 0.8048 0.078 Uiso 1 1 calc R
H26C H 0.1227 0.6698 0.8118 0.078 Uiso 1 1 calc R
C27 C 0.2568(3) 0.6921(2) 0.9214(3) 0.0498(13) Uani 1 1 d .
H27A H 0.2335 0.7274 0.8885 0.075 Uiso 1 1 calc R
H27B H 0.3039 0.6927 0.9362 0.075 Uiso 1 1 calc R
H27C H 0.2565 0.6900 0.9769 0.075 Uiso 1 1 calc R
C22 C 0.3128(2) 0.63105(19) 0.7969(3) 0.0355(10) Uani 1 1 d .
H22 H 0.3349 0.6695 0.8209 0.043 Uiso 1 1 calc R
C24 C 0.3198(2) 0.6178(2) 0.7170(3) 0.0514(13) Uani 1 1 d .
H24A H 0.3677 0.6204 0.7359 0.077 Uiso 1 1 calc R
H24B H 0.2932 0.6458 0.6688 0.077 Uiso 1 1 calc R
H24C H 0.3030 0.5786 0.6949 0.077 Uiso 1 1 calc R
C23 C 0.3531(2) 0.5873(2) 0.8715(3) 0.0456(12) Uani 1 1 d .
H23A H 0.3374 0.5482 0.8482 0.068 Uiso 1 1 calc R
H23B H 0.3465 0.5948 0.9213 0.068 Uiso 1 1 calc R
H23C H 0.4015 0.5908 0.8930 0.068 Uiso 1 1 calc R
C40 C 0.9792(5) 0.0212(4) 0.3684(6) 0.047(2) Uiso 0.50 1 d PD
H40A H 0.9844 0.0616 0.3562 0.070 Uiso 0.50 1 calc PR
H40B H 1.0102 0.0131 0.4326 0.070 Uiso 0.50 1 calc PR
H40C H 0.9323 0.0144 0.3516 0.070 Uiso 0.50 1 calc PR
C41 C 0.9948(7) -0.0153(5) 0.3178(7) 0.074(4) Uiso 0.50 1 d PD
H41A H 1.0385 -0.0345 0.3605 0.089 Uiso 0.50 1 calc PR
H41B H 0.9596 -0.0459 0.2916 0.089 Uiso 0.50 1 calc PR
C42 C 1.0000 0.0068(8) 0.2500 0.096(7) Uiso 0.50 2 d SPD

loop_
_atom_site_aniso_label
_atom_site_aniso_U_11
_atom_site_aniso_U_22
_atom_site_aniso_U_33
_atom_site_aniso_U_23
_atom_site_aniso_U_13
_atom_site_aniso_U_12
Ir 0.02195(7) 0.02053(7) 0.02472(8) 0.00223(7) 0.01222(6) 0.00033(6)
Cl 0.0267(5) 0.0411(6) 0.0410(6) -0.0016(5) 0.0133(5) -0.0023(4)
P1 0.0242(5) 0.0212(5) 0.0238(5) 0.0008(4) 0.0134(4) 0.0012(4)
P2 0.0273(5) 0.0276(5) 0.0291(6) 0.0055(4) 0.0142(5) 0.0033(4)
Si 0.0248(5) 0.0247(6) 0.0282(6) -0.0003(4) 0.0152(5) -0.0015(4)
O 0.0299(14) 0.0198(13) 0.0329(15) 0.0023(11) 0.0170(13) 0.0004(11)
C34 0.031(2) 0.025(2) 0.033(2) -0.0053(16) 0.0203(19) -0.0071(16)
C35 0.034(2) 0.031(2) 0.042(3) -0.0042(19) 0.024(2) -0.0065(18)
C36 0.046(3) 0.040(3) 0.051(3) -0.003(2) 0.035(2) -0.011(2)
C37 0.057(3) 0.040(3) 0.046(3) 0.004(2) 0.029(3) -0.015(2)
C38 0.046(3) 0.022(2) 0.046(3) 0.0005(19) 0.019(2) -0.0025(19)
C39 0.035(2) 0.029(2) 0.034(2) -0.0053(18) 0.017(2) -0.0068(18)
C28 0.030(2) 0.025(2) 0.028(2) 0.0003(16) 0.0170(18) 0.0014(16)
C33 0.041(2) 0.037(3) 0.041(3) -0.008(2) 0.025(2) -0.004(2)
C32 0.051(3) 0.036(3) 0.039(3) -0.013(2) 0.021(2) -0.003(2)
C31 0.045(3) 0.055(3) 0.031(2) -0.002(2) 0.022(2) 0.012(2)
C30 0.034(2) 0.062(3) 0.029(2) 0.008(2) 0.021(2) 0.009(2)
C29 0.032(2) 0.037(2) 0.029(2) 0.0052(18) 0.0163(18) 0.0034(18)
C12 0.0229(18) 0.026(2) 0.030(2) -0.0043(16) 0.0169(17) -0.0047(15)
C7 0.0230(18) 0.0236(19) 0.026(2) -0.0027(15) 0.0134(17) -0.0043(15)
C8 0.027(2) 0.033(2) 0.032(2) 0.0008(18) 0.0149(19) 0.0001(17)
C9 0.030(2) 0.042(3) 0.033(2) -0.005(2) 0.012(2) -0.0046(19)
C10 0.041(2) 0.040(3) 0.043(3) -0.017(2) 0.029(2) -0.014(2)
C11 0.027(2) 0.029(2) 0.041(2) -0.0040(18) 0.025(2) -0.0034(16)
C13 0.031(2) 0.024(2) 0.050(3) -0.0091(18) 0.027(2) -0.0035(17)
C14 0.045(3) 0.038(3) 0.065(3) -0.011(2) 0.042(3) -0.002(2)
C15 0.045(3) 0.025(2) 0.070(3) -0.010(2) 0.037(3) -0.0085(19)
C16 0.027(2) 0.022(2) 0.055(3) 0.0021(19) 0.026(2) -0.0006(16)
C21 0.026(2) 0.022(2) 0.041(2) 0.0069(16) 0.0213(19) 0.0061(15)
C20 0.026(2) 0.024(2) 0.042(2) 0.0046(17) 0.0198(19) 0.0031(16)
C19 0.031(2) 0.035(2) 0.048(3) 0.011(2) 0.020(2) 0.0061(19)
C18 0.035(2) 0.026(2) 0.066(3) 0.016(2) 0.027(2) 0.0040(18)
C17 0.037(2) 0.022(2) 0.065(3) 0.002(2) 0.031(3) 0.0000(17)
C4 0.038(2) 0.025(2) 0.027(2) 0.0022(16) 0.0194(19) -0.0035(16)
C6 0.049(3) 0.043(3) 0.031(2) 0.0108(19) 0.020(2) 0.005(2)
C5 0.046(3) 0.039(3) 0.045(3) 0.002(2) 0.034(2) -0.002(2)
C1 0.025(2) 0.033(2) 0.028(2) 0.0003(17) 0.0129(18) 0.0047(17)
C2 0.032(2) 0.043(3) 0.045(3) 0.002(2) 0.026(2) 0.0005(19)
C3 0.038(2) 0.031(2) 0.036(2) 0.0025(19) 0.020(2) 0.0109(19)
C25 0.050(3) 0.039(3) 0.035(2) 0.016(2) 0.027(2) 0.013(2)
C26 0.070(3) 0.051(3) 0.060(3) 0.020(3) 0.052(3) 0.013(3)
C27 0.064(3) 0.052(3) 0.035(3) 0.009(2) 0.027(3) 0.015(3)
C22 0.022(2) 0.040(2) 0.036(2) 0.003(2) 0.0093(19) 0.0067(18)
C24 0.034(2) 0.066(4) 0.058(3) 0.012(3) 0.027(3) 0.009(2)
C23 0.036(3) 0.046(3) 0.047(3) 0.012(2) 0.017(2) 0.010(2)

loop_
_atom_type_symbol
_atom_type_description
_atom_type_scat_dispersion_real
_atom_type_scat_dispersion_imag
_atom_type_scat_source
C C 0.0033 0.0016 'International Tables Vol C Tables 4.2.6.8 and 6.1.1.4'
H H 0.0000 0.0000 'International Tables Vol C Tables 4.2.6.8 and 6.1.1.4'
O O 0.0106 0.0060 'International Tables Vol C Tables 4.2.6.8 and 6.1.1.4'
Si Si 0.0817 0.0704 'International Tables Vol C Tables 4.2.6.8 and 6.1.1.4'
P P 0.1023 0.0942 'International Tables Vol C Tables 4.2.6.8 and 6.1.1.4'
Cl Cl 0.1484 0.1585 'International Tables Vol C Tables 4.2.6.8 and 6.1.1.4'
Ir Ir -1.4442 7.9887 'International Tables Vol C Tables 4.2.6.8 and 6.1.1.4'

loop_
_geom_angle_atom_site_label_1
_geom_angle_atom_site_label_2
_geom_angle_atom_site_label_3
_geom_angle
_geom_angle_site_symmetry_1
Si Ir P2 99.76(4) .
Si Ir P1 100.25(4) .
P2 Ir P1 159.01(4) .
Si Ir O 167.72(7) .
P2 Ir O 80.77(7) .
P1 Ir O 81.04(7) .
Si Ir H01 104(2) .
P2 Ir H01 93(2) .
P1 Ir H01 76(2) .
O Ir H01 88(2) .
Si Ir H02 76(2) .
P2 Ir H02 95(2) .
P1 Ir H02 96(2) .
O Ir H02 92(2) .
H01 Ir H02 173(3) .
C7 P1 C4 104.05(18) .
C7 P1 C1 101.34(17) .
C4 P1 C1 104.37(18) .
C7 P1 Ir 102.76(13) .
C4 P1 Ir 119.65(14) .
C1 P1 Ir 121.66(14) .
C20 P2 C25 103.2(2) .
C20 P2 C22 102.24(19) .
C25 P2 C22 104.7(2) .
C20 P2 Ir 101.89(14) .
C25 P2 Ir 122.19(14) .
C22 P2 Ir 119.42(14) .
C34 Si C28 105.21(17) .
C34 Si Cl 97.21(13) .
C28 Si Cl 100.18(13) .
C34 Si Ir 115.13(13) .
C28 Si Ir 120.63(13) .
Cl Si Ir 115.04(5) .
C21 O C12 118.6(3) .
C21 O Ir 116.8(2) .
C12 O Ir 117.8(2) .
C39 C34 C35 117.8(4) .
C39 C34 Si 123.1(3) .
C35 C34 Si 119.0(3) .
C36 C35 C34 121.1(4) .
C36 C35 H35 119.5 .
C34 C35 H35 119.5 .
C35 C36 C37 119.5(4) .
C35 C36 H36 120.3 .
C37 C36 H36 120.3 .
C38 C37 C36 120.8(4) .
C38 C37 H37 119.6 .
C36 C37 H37 119.6 .
C37 C38 C39 119.6(4) .
C37 C38 H38 120.2 .
C39 C38 H38 120.2 .
C38 C39 C34 121.1(4) .
C38 C39 H39 119.4 .
C34 C39 H39 119.4 .
C33 C28 C29 117.0(4) .
C33 C28 Si 120.5(3) .
C29 C28 Si 122.4(3) .
C28 C33 C32 121.1(4) .
C28 C33 H33 119.5 .
C32 C33 H33 119.5 .
C31 C32 C33 120.7(4) .
C31 C32 H32 119.7 .
C33 C32 H32 119.7 .
C32 C31 C30 119.1(4) .
C32 C31 H31 120.5 .
C30 C31 H31 120.5 .
C31 C30 C29 120.9(4) .
C31 C30 H30 119.5 .
C29 C30 H30 119.5 .
C30 C29 C28 121.3(4) .
C30 C29 H29 119.4 .
C28 C29 H29 119.4 .
C7 C12 C11 123.1(4) .
C7 C12 O 117.3(3) .
C11 C12 O 119.6(3) .
C12 C7 C8 118.1(4) .
C12 C7 P1 120.8(3) .
C8 C7 P1 121.1(3) .
C9 C8 C7 120.9(4) .
C9 C8 H8 119.6 .
C7 C8 H8 119.6 .
C8 C9 C10 119.9(4) .
C8 C9 H9 120.1 .
C10 C9 H9 120.1 .
C9 C10 C11 121.1(4) .
C9 C10 H10 119.5 .
C11 C10 H10 119.5 .
C12 C11 C10 117.0(4) .
C12 C11 C13 120.4(4) .
C10 C11 C13 122.5(4) .
C11 C13 C15 112.5(3) .
C11 C13 C16 108.4(3) .
C15 C13 C16 111.6(4) .
C11 C13 C14 107.3(3) .
C15 C13 C14 109.5(3) .
C16 C13 C14 107.3(3) .
C13 C14 H14A 109.5 .
C13 C14 H14B 109.5 .
H14A C14 H14B 109.5 .
C13 C14 H14C 109.5 .
H14A C14 H14C 109.5 .
H14B C14 H14C 109.5 .
C13 C15 H15A 109.5 .
C13 C15 H15B 109.5 .
H15A C15 H15B 109.5 .
C13 C15 H15C 109.5 .
H15A C15 H15C 109.5 .
H15B C15 H15C 109.5 .
C17 C16 C21 116.5(4) .
C17 C16 C13 123.6(4) .
C21 C16 C13 119.6(4) .
C20 C21 C16 124.1(4) .
C20 C21 O 116.7(3) .
C16 C21 O 119.2(4) .
C21 C20 C19 116.3(4) .
C21 C20 P2 120.8(3) .
C19 C20 P2 122.6(3) .
C20 C19 C18 121.4(4) .
C20 C19 H19 119.3 .
C18 C19 H19 119.3 .
C17 C18 C19 119.9(4) .
C17 C18 H18 120.0 .
C19 C18 H18 120.0 .
C18 C17 C16 121.6(4) .
C18 C17 H17 119.2 .
C16 C17 H17 119.2 .
C5 C4 C6 111.3(4) .
C5 C4 P1 110.4(3) .
C6 C4 P1 117.3(3) .
C5 C4 H4 105.6 .
C6 C4 H4 105.6 .
P1 C4 H4 105.6 .
C4 C6 H6A 109.5 .
C4 C6 H6B 109.5 .
H6A C6 H6B 109.5 .
C4 C6 H6C 109.5 .
H6A C6 H6C 109.5 .
H6B C6 H6C 109.5 .
C4 C5 H5A 109.5 .
C4 C5 H5B 109.5 .
H5A C5 H5B 109.5 .
C4 C5 H5C 109.5 .
H5A C5 H5C 109.5 .
H5B C5 H5C 109.5 .
C2 C1 C3 111.5(3) .
C2 C1 P1 111.9(3) .
C3 C1 P1 110.0(3) .
C2 C1 H1 107.8 .
C3 C1 H1 107.8 .
P1 C1 H1 107.8 .
C1 C2 H2A 109.5 .
C1 C2 H2B 109.5 .
H2A C2 H2B 109.5 .
C1 C2 H2C 109.5 .
H2A C2 H2C 109.5 .
H2B C2 H2C 109.5 .
C1 C3 H3A 109.5 .
C1 C3 H3B 109.5 .
H3A C3 H3B 109.5 .
C1 C3 H3C 109.5 .
H3A C3 H3C 109.5 .
H3B C3 H3C 109.5 .
C26 C25 C27 110.8(4) .
C26 C25 P2 112.0(3) .
C27 C25 P2 111.0(3) .
C26 C25 H25 107.6 .
C27 C25 H25 107.6 .
P2 C25 H25 107.6 .
C25 C26 H26A 109.5 .
C25 C26 H26B 109.5 .
H26A C26 H26B 109.5 .
C25 C26 H26C 109.5 .
H26A C26 H26C 109.5 .
H26B C26 H26C 109.5 .
C25 C27 H27A 109.5 .
C25 C27 H27B 109.5 .
H27A C27 H27B 109.5 .
C25 C27 H27C 109.5 .
H27A C27 H27C 109.5 .
H27B C27 H27C 109.5 .
C23 C22 C24 109.8(4) .
C23 C22 P2 116.8(3) .
C24 C22 P2 110.1(3) .
C23 C22 H22 106.5 .
C24 C22 H22 106.5 .
P2 C22 H22 106.5 .
C22 C24 H24A 109.5 .
C22 C24 H24B 109.5 .
H24A C24 H24B 109.5 .
C22 C24 H24C 109.5 .
H24A C24 H24C 109.5 .
H24B C24 H24C 109.5 .
C22 C23 H23A 109.5 .
C22 C23 H23B 109.5 .
H23A C23 H23B 109.5 .
C22 C23 H23C 109.5 .
H23A C23 H23C 109.5 .
H23B C23 H23C 109.5 .
C41 C40 H40A 109.5 .
C41 C40 H40B 109.5 .
H40A C40 H40B 109.5 .
C41 C40 H40C 109.5 .
H40A C40 H40C 109.5 .
H40B C40 H40C 109.5 .
C42 C41 C40 120.0(9) .
C42 C41 H41A 107.3 .
C40 C41 H41A 107.3 .
C42 C41 H41B 107.3 .
C40 C41 H41B 107.3 .
H41A C41 H41B 106.9 .
C41 C42 C41 135.8(17) 2_755

loop_
_geom_bond_atom_site_label_1
_geom_bond_atom_site_label_2
_geom_bond_distance
_geom_bond_site_symmetry_2
Ir Si 2.2654(11) .
Ir P2 2.2704(10) .
Ir P1 2.2811(10) .
Ir O 2.331(3) .
Ir H01 1.538(10) .
Ir H02 1.555(10) .
Cl Si 2.1472(15) .
P1 C7 1.852(4) .
P1 C4 1.854(4) .
P1 C1 1.856(4) .
P2 C20 1.833(4) .
P2 C25 1.849(4) .
P2 C22 1.862(4) .
Si C34 1.898(4) .
Si C28 1.901(4) .
O C21 1.404(4) .
O C12 1.407(4) .
C34 C39 1.394(6) .
C34 C35 1.404(5) .
C35 C36 1.385(6) .
C35 H35 0.9500 .
C36 C37 1.386(6) .
C36 H36 0.9500 .
C37 C38 1.370(6) .
C37 H37 0.9500 .
C38 C39 1.393(6) .
C38 H38 0.9500 .
C39 H39 0.9500 .
C28 C33 1.391(6) .
C28 C29 1.400(5) .
C33 C32 1.404(6) .
C33 H33 0.9500 .
C32 C31 1.368(6) .
C32 H32 0.9500 .
C31 C30 1.374(6) .
C31 H31 0.9500 .
C30 C29 1.388(6) .
C30 H30 0.9500 .
C29 H29 0.9500 .
C12 C7 1.384(5) .
C12 C11 1.387(5) .
C7 C8 1.384(5) .
C8 C9 1.375(6) .
C8 H8 0.9500 .
C9 C10 1.389(6) .
C9 H9 0.9500 .
C10 C11 1.396(6) .
C10 H10 0.9500 .
C11 C13 1.519(5) .
C13 C15 1.528(5) .
C13 C16 1.537(6) .
C13 C14 1.542(5) .
C14 H14A 0.9800 .
C14 H14B 0.9800 .
C14 H14C 0.9800 .
C15 H15A 0.9800 .
C15 H15B 0.9800 .
C15 H15C 0.9800 .
C16 C17 1.388(6) .
C16 C21 1.399(6) .
C21 C20 1.388(6) .
C20 C19 1.389(5) .
C19 C18 1.395(6) .
C19 H19 0.9500 .
C18 C17 1.367(7) .
C18 H18 0.9500 .
C17 H17 0.9500 .
C4 C5 1.535(5) .
C4 C6 1.538(6) .
C4 H4 1.0000 .
C6 H6A 0.9800 .
C6 H6B 0.9800 .
C6 H6C 0.9800 .
C5 H5A 0.9800 .
C5 H5B 0.9800 .
C5 H5C 0.9800 .
C1 C2 1.529(6) .
C1 C3 1.541(6) .
C1 H1 1.0000 .
C2 H2A 0.9800 .
C2 H2B 0.9800 .
C2 H2C 0.9800 .
C3 H3A 0.9800 .
C3 H3B 0.9800 .
C3 H3C 0.9800 .
C25 C26 1.522(6) .
C25 C27 1.537(7) .
C25 H25 1.0000 .
C26 H26A 0.9800 .
C26 H26B 0.9800 .
C26 H26C 0.9800 .
C27 H27A 0.9800 .
C27 H27B 0.9800 .
C27 H27C 0.9800 .
C22 C23 1.519(6) .
C22 C24 1.526(6) .
C22 H22 1.0000 .
C24 H24A 0.9800 .
C24 H24B 0.9800 .
C24 H24C 0.9800 .
C23 H23A 0.9800 .
C23 H23B 0.9800 .
C23 H23C 0.9800 .
C40 C41 1.402(8) .
C40 H40A 0.9800 .
C40 H40B 0.9800 .
C40 H40C 0.9800 .
C41 C42 1.358(8) .
C41 H41A 0.9900 .
C41 H41B 0.9900 .
C42 C41 1.358(8) 2_755
